data_2001057
loop_
_publ_author_name
'Kanters, J. A.'
'ter Horst, E. H.'
'Kroon, J.'
'Grech, E.'

_publ_section_title
;
 Complexes of the `proton sponge' 1,8-bis(dimethylamino)naphthalene
 (DMAN). III. Structure of
 [DMANH]^+^.[pentachlorophenolate]^{-^}.[pentachlorophenol]~2~ at 100 K
;
_journal_issue 2
_journal_name_full 'Acta Crystallographica Section C'
_journal_page_first 328
_journal_page_last 332
_journal_paper_doi 10.1107/S0108270191009459
_journal_volume 48
_journal_year 1992
_chemical_formula_moiety 'C14 H19 N2,2(C6 H1 Cl5 O1),C6 Cl5 O1'
_chemical_formula_sum 'C32 H21 Cl15 N2 O3'
_chemical_formula_weight 1013.3
_symmetry_cell_setting orthorhombic
_symmetry_space_group_name_Hall 'P 2ac 2ab'
_symmetry_space_group_name_H-M 'P 21 21 21'
_cell_angle_alpha 90
_cell_angle_beta 90
_cell_angle_gamma 90
_cell_formula_units_Z 4
_cell_length_a 11.363(2)
_cell_length_b 16.676(2)
_cell_length_c 20.307(2)
_cell_volume 3848.0(9)
_diffrn_radiation_type Mo
_diffrn_radiation_wavelength 0.71073
_exptl_absorpt_coefficient_mu 1.12
_exptl_crystal_density_diffrn 1.749
_exptl_crystal_F_000 2024
_cod_data_source_file ge0273.cif
_cod_data_source_block ge0273a
_cod_original_cell_volume 3847.9(4)
_cod_database_code 2001057

loop_
_atom_site_label
_atom_site_fract_x
_atom_site_fract_y
_atom_site_fract_z
_atom_site_U_iso_or_equiv
N(1) .03384(18) .02774(13) .33387(10) .0121(6)
H(1) -.034(2) -.0202(16) .3373(13) .0239(17)
N(2) -.11475(18) -.08122(13) .36407(10) .0135(7)
C(1) .0438(2) .04964(15) .40401(12) .0137(7)
C(2) .1065(2) .11515(17) .42346(13) .0180(8)
C(3) .1193(2) .13203(18) .49090(14) .0206(9)
C(4) .0736(2) .08134(17) .53678(13) .0200(9)
C(5) -.0365(2) -.04079(17) .56593(13) .0186(8)
C(6) -.0978(2) -.10742(18) .54802(13) .0197(8)
C(7) -.1215(2) -.12209(16) .48102(13) .0165(8)
C(8) -.0812(2) -.07089(16) .43349(12) .0135(7)
C(9) -.0107(2) -.00338(15) .44977(12) .0125(8)
C(10) .0091(2) .01249(15) .51819(13) .0145(8)
C(11) -.0046(2) .09392(17) .29072(14) .0180(8)
C(12) .1432(3) -.01052(18) .30907(14) .0221(9)
C(13) -.0874(3) -.16170(17) .33781(14) .0197(9)
C(14) -.2399(2) -.05945(19) .35412(14) .0202(9)
O(1) .80086(14) .23628(10) .24335(8) .0141(5)
C(15) .6879(2) .23191(14) .25142(11) .0112(7)
C(16) .6189(2) .29694(14) .27387(11) .0115(7)
C(17) .4977(2) .29378(15) .27991(11) .0115(7)
C(18) .43773(19) .22315(15) .26561(11) .0114(7)
C(19) .5021(2) .15618(15) .24649(12) .0123(7)
C(20) .6230(2) .16110(14) .23859(11) .0115(7)
Cl(1) .69337(5) .38435(4) .29397(3) .0172(2)
Cl(2) .41905(5) .37766(4) .30361(3) .0171(2)
Cl(3) .28591(5) .21900(4) .27157(3) .0194(2)
Cl(4) .43075(5) .06582(4) .23492(3) .0187(2)
Cl(5) .70282(5) .07847(4) .21261(3) .0159(2)
O(2) .95446(16) .16925(11) .16125(9) .0159(6)
H(8) .896(2) .1905(17) .1738(14) .0239(17)
C(21) .9695(2) .16582(15) .09597(12) .0135(7)
C(22) .9067(2) .21165(16) .05040(13) .0155(8)
C(23) .9311(2) .20612(16) -.01692(13) .0181(8)
C(24) 1.0151(2) .15269(17) -.03959(12) .0186(8)
C(25) 1.0783(2) .10691(16) .00529(13) .0176(8)
C(26) 1.0578(2) .11481(15) .07222(12) .0153(7)
Cl(6) .80033(6) .27591(4) .07961(3) .0211(2)
Cl(7) .85622(6) .26736(4) -.07149(3) .0257(2)
Cl(8) 1.04208(6) .14388(5) -.12306(3) .0305(2)
Cl(9) 1.18137(6) .03852(4) -.02197(3) .0253(2)
Cl(10) 1.14147(6) .06238(4) .12842(3) .0231(2)
O(3) -.04133(16) .30593(11) .31216(9) .0171(6)
H(9) -.102(2) .2851(17) .2996(14) .0239(17)
C(27) -.0310(2) .32121(15) .37615(12) .0144(8)
C(28) .0501(2) .38059(15) .39502(12) .0145(8)
C(29) .0711(2) .39876(15) .46060(13) .0160(8)
C(30) .0114(2) .35788(17) .51005(13) .0179(8)
C(31) -.0694(2) .29887(15) .49293(12) .0142(8)
C(32) -.0920(2) .28167(16) .42700(12) .0142(7)
Cl(11) .12259(6) .43158(4) .33323(3) .0202(2)
Cl(12) .17220(6) .47200(4) .48044(3) .0245(2)
Cl(13) .03438(6) .38161(5) .59174(3) .0253(2)
Cl(14) -.13929(6) .24470(4) .55370(3) .0219(2)
Cl(15) -.19613(6) .21097(4) .40589(3) .0193(2)
H(2) .144(2) .1484(16) .3934(12) ?
H(3) .160(2) .1758(16) .5049(12) ?
H(4) .083(2) .0949(15) .5823(13) ?
H(5) -.020(2) -.0272(16) .6119(13) ?
H(6) -.127(2) -.1437(16) .5814(12) ?
H(7) -.165(2) -.1704(15) .4674(12) ?
H(111) -.077(2) .1164(16) .3060(13) ?
H(112) -.016(2) .0720(16) .2470(13) ?
H(113) .056(2) .1336(16) .2888(12) ?
H(121) .206(2) .0284(16) .3063(13) ?
H(122) .170(2) -.0557(17) .3390(12) ?
H(123) .127(2) -.0339(16) .2653(13) ?
H(131) -.140(2) -.2028(16) .3576(13) ?
H(132) -.112(2) -.1613(16) .2922(14) ?
H(133) .002(2) -.1704(16) .3462(13) ?
H(141) -.255(2) -.0001(17) .3683(13) ?
H(142) -.300(2) -.0968(15) .3758(12) ?
H(143) -.258(2) -.0614(16) .3075(13) ?

loop_
_geom_bond_atom_site_label_1
_geom_bond_atom_site_label_2
_geom_bond_distance
N(1) H(1) 1.11(2)
N(1) C(11) 1.475(4)
N(2) C(8) 1.470(3)
N(2) C(14) 1.482(3)
C(1) C(9) 1.424(3)
C(3) C(4) 1.361(4)
C(5) C(6) 1.361(4)
C(6) C(7) 1.408(4)
C(8) C(9) 1.421(4)
N(1) C(1) 1.475(3)
N(1) C(12) 1.485(4)
N(2) C(13) 1.477(4)
C(1) C(2) 1.363(4)
C(2) C(3) 1.406(4)
C(4) C(10) 1.413(4)
C(5) C(10) 1.413(4)
C(7) C(8) 1.368(4)
C(9) C(10) 1.432(4)
O(1) C(15) 1.296(3)
C(15) C(20) 1.416(3)
C(17) C(18) 1.391(3)
C(19) C(20) 1.386(3)
Cl(2) C(17) 1.728(3)
Cl(4) C(19) 1.727(3)
C(15) C(16) 1.414(3)
C(16) C(17) 1.384(3)
C(18) C(19) 1.390(3)
Cl(1) C(16) 1.734(2)
Cl(3) C(18) 1.731(2)
Cl(5) C(20) 1.732(2)
O(2) H(8) 0.79(2)
C(21) C(22) 1.396(4)
C(22) C(23) 1.398(4)
C(24) C(25) 1.389(4)
Cl(6) C(22) 1.721(3)
Cl(8) C(24) 1.729(3)
Cl(10) C(26) 1.724(2)
O(2) C(21) 1.338(3)
C(21) C(26) 1.401(3)
C(23) C(24) 1.384(4)
C(25) C(26) 1.385(4)
Cl(7) C(23) 1.731(3)
Cl(9) C(25) 1.726(3)
O(3) H(9) 0.81(2)
C(27) C(28) 1.406(3)
C(28) C(29) 1.386(4)
C(30) C(31) 1.390(4)
Cl(11) C(28) 1.725(3)
Cl(13) C(30) 1.725(3)
Cl(15) C(32) 1.724(3)
O(3) C(27) 1.329(3)
C(27) C(32) 1.408(3)
C(29) C(30) 1.390(4)
C(31) C(32) 1.393(3)
Cl(12) C(29) 1.724(3)
Cl(14) C(31) 1.723(3)
